data_7214341
loop_
_publ_author_name
'Henkelis, James J.'
'Ronson, Tanya K.'
'Hardie, Michaele J.'

_publ_section_title
;
 Lanthanide coordination polymers with pyridyl-N-oxide or carboxylate
 functionalised host ligands
;
_journal_issue 18
_journal_name_full CrystEngComm
_journal_page_first 3688
_journal_paper_doi 10.1039/c3ce40776d
_journal_volume 16
_journal_year 2014
_chemical_formula_sum 'C61.5 H78.5 Cl6 N9.5 O18.5 Sm2'
_chemical_formula_weight 1760.24
_chemical_name_systematic
; 
 [Chlorotrisdimethylformamide{(+-)-2,7,12-trimethoxy-
3,8,13-tris(4-N-oxide-pyridyloxy)-10,15-dihydro-5H-
tribenzo[a,d,g]cyclononatriene}samarium(III)
pentachlorodimethylformamidesamariumate(III) dimethylformamide 
;
_space_group_IT_number 2
_symmetry_cell_setting triclinic
_symmetry_space_group_name_Hall '-P 1'
_symmetry_space_group_name_H-M 'P -1'
_atom_sites_solution_hydrogens geom
_atom_sites_solution_primary direct
_atom_sites_solution_secondary difmap
_audit_creation_method SHELXL-97
_cell_angle_alpha 103.648(2)
_cell_angle_beta 91.582(3)
_cell_angle_gamma 94.159(3)
_cell_formula_units_Z 2
_cell_length_a 12.7326(12)
_cell_length_b 16.1047(13)
_cell_length_c 19.7002(17)
_cell_measurement_temperature 150(2)
_cell_volume 3911.0(6)
_computing_structure_refinement 'SHELXL-97 (Sheldrick, 1997)'
_computing_structure_solution 'SHELXS-97 (Sheldrick, 1990)'
_diffrn_ambient_temperature 150(2)
_diffrn_measured_fraction_theta_full 0.991
_diffrn_measured_fraction_theta_max 0.991
_diffrn_measurement_device_type 'BRUKER X8 CCD area detector'
_diffrn_radiation_monochromator graphite
_diffrn_radiation_source 'rotating anode'
_diffrn_radiation_type MoK\a
_diffrn_radiation_wavelength 0.71073
_diffrn_reflns_av_R_equivalents 0.0517
_diffrn_reflns_av_sigmaI/netI 0.0557
_diffrn_reflns_limit_h_max 16
_diffrn_reflns_limit_h_min -16
_diffrn_reflns_limit_k_max 20
_diffrn_reflns_limit_k_min -20
_diffrn_reflns_limit_l_max 24
_diffrn_reflns_limit_l_min -25
_diffrn_reflns_number 61774
_diffrn_reflns_theta_full 27.28
_diffrn_reflns_theta_max 27.28
_diffrn_reflns_theta_min 1.06
_exptl_absorpt_coefficient_mu 1.760
_exptl_absorpt_correction_T_max 0.8035
_exptl_absorpt_correction_T_min 0.6774
_exptl_absorpt_correction_type multi-scan
_exptl_absorpt_process_details SADABS
_exptl_crystal_colour yellow
_exptl_crystal_density_diffrn 1.495
_exptl_crystal_density_method 'not measured'
_exptl_crystal_description block
_exptl_crystal_F_000 1776
_exptl_crystal_size_max 0.24
_exptl_crystal_size_mid 0.18
_exptl_crystal_size_min 0.13
_refine_diff_density_max 2.920
_refine_diff_density_min -1.559
_refine_diff_density_rms 0.133
_refine_ls_extinction_method none
_refine_ls_goodness_of_fit_ref 1.034
_refine_ls_hydrogen_treatment constr
_refine_ls_matrix_type full
_refine_ls_number_parameters 933
_refine_ls_number_reflns 17431
_refine_ls_number_restraints 4
_refine_ls_restrained_S_all 1.038
_refine_ls_R_factor_all 0.0773
_refine_ls_R_factor_gt 0.0504
_refine_ls_shift/su_max 0.001
_refine_ls_shift/su_mean 0.000
_refine_ls_structure_factor_coef Fsqd
_refine_ls_weighting_details 'calc w=1/[\s^2^(Fo^2^)+(0.0748P)^2^+8.2961P] where P=(Fo^2^+2Fc^2^)/3'
_refine_ls_weighting_scheme calc
_refine_ls_wR_factor_gt 0.1334
_refine_ls_wR_factor_ref 0.1494
_reflns_number_gt 12627
_reflns_number_total 17431
_reflns_threshold_expression >2sigma(I)
_cod_data_source_file c3ce40776d.txt
_cod_data_source_block c:
_cod_depositor_comments
;
The following automatic conversions were performed:

'_symmetry_cell_setting' value 'Triclinic' changed to 'triclinic'
according to
/usr/data/users/saulius/crontab/automatic-downloads/rss-feeds/RSC/lib/dictionaries/cif_core.dic
dictionary named 'cif_core.dic' version 2.4.2 from 2011-04-26.

Automatic conversion script
Id: cif_fix_values 2281 2013-09-26 08:29:07Z andrius 
;
_cod_original_sg_symbol_H-M P-1
_cod_original_formula_sum 'C61.50 H78.50 Cl6 N9.50 O18.50 Sm2'
_cod_database_code 7214341

loop_
_symmetry_equiv_pos_as_xyz
'x, y, z'
'-x, -y, -z'

loop_
_atom_site_label
_atom_site_type_symbol
_atom_site_fract_x
_atom_site_fract_y
_atom_site_fract_z
_atom_site_U_iso_or_equiv
_atom_site_adp_type
_atom_site_occupancy
_atom_site_symmetry_multiplicity
_atom_site_calc_flag
_atom_site_refinement_flags
_atom_site_disorder_assembly
_atom_site_disorder_group
Sm1 Sm 0.35522(2) 0.413374(16) 0.687637(14) 0.03056(8) Uani 1 1 d . . .
Cl1 Cl 0.30778(17) 0.43211(12) 0.55413(10) 0.0647(5) Uani 1 1 d . A 1
O1 O 0.4239(3) 0.1284(3) 1.0907(2) 0.0458(10) Uani 1 1 d . . .
N1 N 0.3642(4) 0.3032(3) 0.8187(3) 0.0465(12) Uani 1 1 d . . .
C1 C 0.7173(4) -0.0251(4) 1.1613(3) 0.0378(12) Uani 1 1 d . . .
H1A H 0.7612 -0.0687 1.1346 0.045 Uiso 1 1 calc R . .
H1B H 0.6585 -0.0558 1.1796 0.045 Uiso 1 1 calc R . .
Sm2 Sm 0.73750(2) 0.083148(18) 0.717584(15) 0.03585(9) Uani 1 1 d . . .
Cl2 Cl 0.69437(17) 0.24823(11) 0.73647(10) 0.0626(5) Uani 1 1 d . B 1
O2 O 0.5283(3) 0.1496(3) 0.9747(2) 0.0408(9) Uani 1 1 d . . .
N2 N 1.4419(4) 0.5011(3) 1.1962(3) 0.0415(11) Uani 1 1 d . . .
C2 C 0.6720(4) 0.0237(3) 1.1118(3) 0.0342(12) Uani 1 1 d . . .
Cl3 Cl 0.78720(16) 0.12184(13) 0.85463(9) 0.0635(5) Uani 1 1 d . B 1
O3 O 0.5382(4) 0.2822(3) 1.0462(2) 0.0595(13) Uani 1 1 d . . .
N3 N 0.5758(4) 0.3664(3) 1.5898(3) 0.0434(12) Uani 1 1 d . . .
C3 C 0.5716(4) 0.0547(4) 1.1254(3) 0.0366(12) Uani 1 1 d . . .
H3 H 0.5362 0.0446 1.1648 0.044 Uiso 1 1 calc R . .
Cl4 Cl 0.53031(12) 0.03693(12) 0.71892(9) 0.0528(4) Uani 1 1 d . B .
O4 O 0.3127(4) 0.3236(3) 0.7660(2) 0.0510(11) Uani 1 1 d . A .
N4 N 0.2075(4) 0.6492(3) 0.8193(3) 0.0501(13) Uani 1 1 d . A .
C4 C 0.5235(4) 0.0994(4) 1.0825(3) 0.0377(13) Uani 1 1 d . . .
Cl5 Cl 0.77000(13) -0.08303(10) 0.70349(9) 0.0504(4) Uani 1 1 d . B 1
O5 O 1.0676(4) 0.2565(3) 1.0122(3) 0.0631(13) Uani 1 1 d . . .
N5 N 0.0014(5) 0.3182(5) 0.6390(5) 0.079(2) Uani 1 1 d . A .
C5 C 0.5773(4) 0.1143(4) 1.0255(3) 0.0370(12) Uani 1 1 d . . .
Cl6 Cl 0.74904(14) 0.06857(11) 0.57721(8) 0.0513(4) Uani 1 1 d . B .
O6 O 1.1817(3) 0.2507(3) 1.1280(2) 0.0485(11) Uani 1 1 d . D .
N6 N 0.4048(5) 0.1568(3) 0.5287(3) 0.0539(14) Uani 1 1 d . A .
C6 C 0.6761(4) 0.0853(3) 1.0111(3) 0.0344(12) Uani 1 1 d . . .
H6 H 0.7113 0.0972 0.9722 0.041 Uiso 1 1 calc R . .
O7 O 1.0752(3) 0.3566(3) 1.1677(3) 0.0670(15) Uani 1 1 d . D .
N7 N 0.5507(7) 0.6765(5) 0.6939(4) 0.092(3) Uani 1 1 d . A .
C7 C 0.7246(4) 0.0390(3) 1.0532(3) 0.0336(12) Uani 1 1 d . . .
O8 O 1.5277(3) 0.5543(3) 1.2084(2) 0.0411(9) Uani 1 1 d . . .
C8 C 0.8297(4) 0.0043(4) 1.0302(3) 0.0379(13) Uani 1 1 d . . .
H8A H 0.8295 -0.0106 0.9785 0.045 Uiso 1 1 calc R . .
H8B H 0.8374 -0.0489 1.0462 0.045 Uiso 1 1 calc R . .
N9 N 0.9509(9) 0.5509(9) 0.6017(6) 0.070(4) Uiso 0.50 1 d PD . .
C9 C 0.9252(4) 0.0691(4) 1.0594(3) 0.0362(12) Uani 1 1 d . D .
O10 O 0.7306(4) 0.1673(3) 1.3969(2) 0.0494(11) Uani 1 1 d . . .
N10 N 0.8108(9) 0.4261(7) 0.9305(6) 0.116(3) Uiso 1 1 d . . .
C10 C 0.9512(4) 0.1316(4) 1.0222(3) 0.0396(13) Uani 1 1 d . . .
H10 H 0.9109 0.1319 0.9809 0.048 Uiso 1 1 calc R D .
O11 O 0.7587(4) 0.2932(3) 1.3649(3) 0.0667(14) Uani 1 1 d . . .
C11 C 1.0356(5) 0.1936(4) 1.0450(3) 0.0435(14) Uani 1 1 d . D .
O12 O 0.5314(3) 0.4051(3) 1.6479(2) 0.0500(11) Uani 1 1 d . . .
C12 C 1.0919(4) 0.1905(4) 1.1062(3) 0.0441(15) Uani 1 1 d . . .
O13 O 0.2551(4) 0.5191(3) 0.7622(3) 0.0592(13) Uani 1 1 d . A .
C13 C 1.0692(4) 0.1299(4) 1.1425(3) 0.0395(13) Uani 1 1 d . D .
H13 H 1.1106 0.1300 1.1834 0.047 Uiso 1 1 calc R . .
O14 O 0.1716(4) 0.3611(3) 0.6699(3) 0.0593(13) Uani 1 1 d . A .
C14 C 0.9843(4) 0.0665(4) 1.1199(3) 0.0350(12) Uani 1 1 d . . .
O15 O 0.3643(4) 0.2661(3) 0.6186(2) 0.0496(11) Uani 1 1 d . A .
C15 C 0.9613(5) 0.0030(4) 1.1641(3) 0.0415(14) Uani 1 1 d . D .
H15A H 1.0285 -0.0129 1.1821 0.050 Uiso 1 1 calc R . .
H15B H 0.9232 -0.0497 1.1349 0.050 Uiso 1 1 calc R . .
O16 O 0.4364(4) 0.5621(3) 0.6951(3) 0.0531(11) Uani 1 1 d . A .
C16 C 0.8942(5) 0.0414(4) 1.2258(3) 0.0418(13) Uani 1 1 d . . .
O17 O 0.9241(4) 0.1121(4) 0.7092(3) 0.0662(16) Uani 1 1 d . B .
C17 C 0.9481(5) 0.0926(5) 1.2860(4) 0.063(2) Uani 1 1 d . C .
H17 H 1.0230 0.0982 1.2879 0.076 Uiso 1 1 calc R . .
O18 O 0.8025(9) 0.4869(7) 0.6316(6) 0.068(3) Uiso 0.50 1 d PD . .
C18 C 0.8954(6) 0.1352(6) 1.3426(4) 0.069(2) Uani 1 1 d . . .
O19 O 0.7987(13) 0.5416(10) 1.0085(9) 0.230(6) Uiso 1 1 d . . .
C19 C 0.7863(5) 0.1254(4) 1.3382(3) 0.0482(15) Uani 1 1 d . C .
C20 C 0.7317(5) 0.0748(4) 1.2812(3) 0.0416(13) Uani 1 1 d . . .
H20 H 0.6569 0.0687 1.2805 0.050 Uiso 1 1 calc R C .
C21 C 0.7846(4) 0.0313(4) 1.2234(3) 0.0367(12) Uani 1 1 d . C .
C22 C 0.3588(5) 0.0931(4) 1.1371(3) 0.0454(14) Uani 1 1 d . . .
H22A H 0.3569 0.0304 1.1238 0.068 Uiso 1 1 calc R . .
H22B H 0.2872 0.1109 1.1340 0.068 Uiso 1 1 calc R . .
H22C H 0.3879 0.1140 1.1852 0.068 Uiso 1 1 calc R . .
C23 C 0.5132(5) 0.2329(4) 0.9908(3) 0.0422(14) Uani 1 1 d . . .
C24 C 0.4612(5) 0.2571(4) 0.9293(3) 0.0432(14) Uani 1 1 d . A .
C25 C 0.3968(8) 0.3251(5) 0.9400(4) 0.077(3) Uani 1 1 d . . .
H25 H 0.3872 0.3571 0.9862 0.093 Uiso 1 1 calc R A .
C26 C 0.3475(7) 0.3459(6) 0.8846(4) 0.076(3) Uani 1 1 d . A .
H26 H 0.3014 0.3907 0.8925 0.091 Uiso 1 1 calc R . .
C27 C 0.4284(5) 0.2412(4) 0.8066(3) 0.0496(15) Uani 1 1 d . A .
H27 H 0.4413 0.2137 0.7597 0.060 Uiso 1 1 calc R . .
C28 C 0.4773(5) 0.2154(4) 0.8609(3) 0.0454(14) Uani 1 1 d . . .
H28 H 0.5217 0.1695 0.8514 0.055 Uiso 1 1 calc R A .
C30 C 1.1625(5) 0.3330(4) 1.1555(3) 0.0484(16) Uani 1 1 d . . .
C31 C 1.2614(5) 0.3899(4) 1.1691(3) 0.0426(14) Uani 1 1 d . D .
C32 C 1.2573(5) 0.4747(4) 1.2056(4) 0.0515(16) Uani 1 1 d . . .
H32 H 1.1919 0.4947 1.2217 0.062 Uiso 1 1 calc R D .
C33 C 1.3479(5) 0.5304(4) 1.2187(3) 0.0484(15) Uani 1 1 d . D .
H33 H 1.3446 0.5885 1.2432 0.058 Uiso 1 1 calc R . .
C34 C 1.4478(5) 0.4191(4) 1.1594(3) 0.0421(14) Uani 1 1 d . D .
H34 H 1.5136 0.4004 1.1431 0.051 Uiso 1 1 calc R . .
C35 C 1.3580(4) 0.3623(4) 1.1454(3) 0.0406(13) Uani 1 1 d . . .
H35 H 1.3625 0.3049 1.1197 0.049 Uiso 1 1 calc R D .
C37 C 0.7251(5) 0.2526(4) 1.4050(3) 0.0470(15) Uani 1 1 d . . .
C38 C 0.6727(4) 0.2910(4) 1.4709(3) 0.0395(13) Uani 1 1 d . . .
C39 C 0.6322(6) 0.3706(4) 1.4767(3) 0.0512(16) Uani 1 1 d . . .
H39 H 0.6391 0.3991 1.4399 0.061 Uiso 1 1 calc R . .
C40 C 0.5829(6) 0.4071(4) 1.5357(4) 0.0516(16) Uani 1 1 d . . .
H40 H 0.5534 0.4604 1.5395 0.062 Uiso 1 1 calc R . .
C41 C 0.6139(5) 0.2916(4) 1.5853(3) 0.0432(14) Uani 1 1 d . . .
H41 H 0.6081 0.2650 1.6234 0.052 Uiso 1 1 calc R . .
C42 C 0.6629(5) 0.2506(4) 1.5251(3) 0.0421(13) Uani 1 1 d . . .
H42 H 0.6889 0.1961 1.5217 0.050 Uiso 1 1 calc R . .
C43 C 0.2391(5) 0.5946(4) 0.7647(4) 0.0525(16) Uani 1 1 d . . .
H43 H 0.2507 0.6147 0.7237 0.063 Uiso 1 1 calc R A .
C44 C 0.1887(8) 0.6261(6) 0.8847(4) 0.081(3) Uani 1 1 d . . .
H44A H 0.2072 0.5673 0.8813 0.122 Uiso 1 1 calc R A .
H44B H 0.1141 0.6300 0.8949 0.122 Uiso 1 1 calc R . .
H44C H 0.2321 0.6654 0.9224 0.122 Uiso 1 1 calc R . .
C45 C 0.1906(7) 0.7384(4) 0.8182(4) 0.068(2) Uani 1 1 d . . .
H45A H 0.2086 0.7485 0.7726 0.102 Uiso 1 1 calc R A .
H45B H 0.2354 0.7777 0.8551 0.102 Uiso 1 1 calc R . .
H45C H 0.1165 0.7485 0.8263 0.102 Uiso 1 1 calc R . .
C46 C 0.1034(7) 0.3333(6) 0.6288(6) 0.079(2) Uani 1 1 d . . .
H46 H 0.1228 0.3193 0.5815 0.095 Uiso 1 1 calc R A .
C47 C -0.0348(10) 0.3375(7) 0.7077(8) 0.124(5) Uani 1 1 d . . .
H47A H -0.0608 0.2843 0.7199 0.186 Uiso 1 1 calc R A .
H47B H -0.0919 0.3755 0.7104 0.186 Uiso 1 1 calc R . .
H47C H 0.0234 0.3659 0.7405 0.186 Uiso 1 1 calc R . .
C48 C -0.0725(9) 0.2782(8) 0.5822(8) 0.139(5) Uani 1 1 d . . .
H48A H -0.0998 0.3221 0.5611 0.209 Uiso 1 1 calc R A .
H48B H -0.1309 0.2475 0.5998 0.209 Uiso 1 1 calc R . .
H48C H -0.0370 0.2376 0.5469 0.209 Uiso 1 1 calc R . .
C49 C 0.3717(6) 0.2338(5) 0.5537(4) 0.0587(18) Uani 1 1 d . . .
H49 H 0.3525 0.2663 0.5215 0.070 Uiso 1 1 calc R A .
C50 C 0.4204(8) 0.1257(6) 0.4514(4) 0.085(3) Uani 1 1 d . . .
H50A H 0.4100 0.1721 0.4281 0.127 Uiso 1 1 calc R A .
H50B H 0.3693 0.0769 0.4316 0.127 Uiso 1 1 calc R . .
H50C H 0.4921 0.1078 0.4444 0.127 Uiso 1 1 calc R . .
C51 C 0.4366(7) 0.1013(5) 0.5704(4) 0.070(2) Uani 1 1 d . . .
H51A H 0.4292 0.1285 0.6199 0.105 Uiso 1 1 calc R A .
H51B H 0.5104 0.0899 0.5625 0.105 Uiso 1 1 calc R . .
H51C H 0.3922 0.0472 0.5577 0.105 Uiso 1 1 calc R . .
C52 C 0.5228(8) 0.5930(5) 0.6810(4) 0.072(2) Uani 1 1 d . . .
H52 H 0.5721 0.5545 0.6597 0.087 Uiso 1 1 calc R A .
C53 C 0.6649(11) 0.7052(8) 0.6822(8) 0.150(6) Uani 1 1 d . . .
H53A H 0.7072 0.7145 0.7260 0.225 Uiso 1 1 calc R A .
H53B H 0.6664 0.7588 0.6666 0.225 Uiso 1 1 calc R . .
H53C H 0.6939 0.6608 0.6464 0.225 Uiso 1 1 calc R . .
C54 C 0.4833(10) 0.7397(6) 0.7272(9) 0.149(7) Uani 1 1 d . . .
H54A H 0.4109 0.7235 0.7079 0.224 Uiso 1 1 calc R A .
H54B H 0.5075 0.7955 0.7190 0.224 Uiso 1 1 calc R . .
H54C H 0.4852 0.7433 0.7776 0.224 Uiso 1 1 calc R . .
C58 C 0.8433(9) 0.5206(7) 0.5966(6) 0.041(3) Uiso 0.50 1 d PD . .
H58 H 0.8020 0.5307 0.5589 0.049 Uiso 0.50 1 calc PR . .
C59 C 1.0089(9) 0.5630(7) 0.6672(6) 0.038(3) Uiso 0.50 1 d PD . .
H59A H 1.0813 0.5854 0.6627 0.058 Uiso 0.50 1 calc PR . .
H59B H 1.0097 0.5080 0.6803 0.058 Uiso 0.50 1 calc PR . .
H59C H 0.9752 0.6039 0.7033 0.058 Uiso 0.50 1 calc PR . .
C60 C 1.0208(18) 0.5483(15) 0.5397(10) 0.109(7) Uiso 0.50 1 d PD . .
H60A H 1.0920 0.5729 0.5567 0.164 Uiso 0.50 1 calc PR . .
H60B H 0.9914 0.5816 0.5090 0.164 Uiso 0.50 1 calc PR . .
H60C H 1.0237 0.4888 0.5135 0.164 Uiso 0.50 1 calc PR . .
C61 C 0.8550(14) 0.5041(11) 0.9679(9) 0.150(6) Uiso 1 1 d . . .
H61 H 0.9245 0.5259 0.9616 0.180 Uiso 1 1 calc R . .
C62 C 0.8880(16) 0.3869(13) 0.8765(11) 0.209(8) Uiso 1 1 d . . .
H62A H 0.8576 0.3823 0.8294 0.314 Uiso 1 1 calc R . .
H62B H 0.9016 0.3297 0.8821 0.314 Uiso 1 1 calc R . .
H62C H 0.9542 0.4234 0.8834 0.314 Uiso 1 1 calc R . .
C63 C 0.7090(14) 0.3924(11) 0.9352(9) 0.177(7) Uiso 1 1 d . . .
H63A H 0.7101 0.3482 0.9618 0.265 Uiso 1 1 calc R . .
H63B H 0.6781 0.3669 0.8881 0.265 Uiso 1 1 calc R . .
H63C H 0.6666 0.4381 0.9588 0.265 Uiso 1 1 calc R . .
N8A N 1.0855(14) 0.0909(11) 0.6489(8) 0.058(4) Uani 0.50 1 d P B 1
O9A O 0.9472(10) 0.2060(9) 1.3976(6) 0.053(3) Uani 0.50 1 d P C 1
C29A C 1.0120(12) 0.2586(8) 0.9539(7) 0.082(4) Uani 0.75 1 d P D 1
H29A H 1.0205 0.2064 0.9177 0.123 Uiso 0.75 1 calc PR D 1
H29B H 1.0376 0.3089 0.9373 0.123 Uiso 0.75 1 calc PR D 1
H29C H 0.9373 0.2620 0.9640 0.123 Uiso 0.75 1 calc PR D 1
C36A C 1.0628(11) 0.2261(13) 1.3960(9) 0.080(6) Uani 0.50 1 d P C 1
H36A H 1.0906 0.1863 1.3563 0.120 Uiso 0.50 1 calc PR C 1
H36B H 1.0971 0.2204 1.4396 0.120 Uiso 0.50 1 calc PR C 1
H36C H 1.0768 0.2850 1.3910 0.120 Uiso 0.50 1 calc PR C 1
C55A C 0.9843(15) 0.0757(13) 0.6555(11) 0.048(4) Uani 0.50 1 d P B 1
H55A H 0.9482 0.0341 0.6182 0.057 Uiso 0.50 1 calc PR B 1
C56A C 1.1417(18) 0.0473(18) 0.5891(12) 0.099(8) Uani 0.50 1 d P B 1
H56A H 1.1868 0.0070 0.6034 0.148 Uiso 0.50 1 calc PR B 1
H56B H 1.1854 0.0896 0.5715 0.148 Uiso 0.50 1 calc PR B 1
H56C H 1.0908 0.0158 0.5520 0.148 Uiso 0.50 1 calc PR B 1
C57A C 1.1425(18) 0.1484(13) 0.7092(14) 0.069(6) Uani 0.50 1 d P B 1
H57D H 1.0997 0.1536 0.7504 0.103 Uiso 0.50 1 calc PR B 1
H57E H 1.1570 0.2050 0.6996 0.103 Uiso 0.50 1 calc PR B 1
H57F H 1.2092 0.1252 0.7182 0.103 Uiso 0.50 1 calc PR B 1
N8B N 1.0893(13) 0.1348(14) 0.6900(15) 0.078(7) Uani 0.50 1 d P B 2
O9B O 0.9381(11) 0.1659(9) 1.4103(7) 0.055(3) Uani 0.50 1 d P C 2
C29B C 1.088(3) 0.239(2) 0.9372(18) 0.080(12) Uani 0.25 1 d P D 2
H29D H 1.1524 0.2098 0.9284 0.119 Uiso 0.25 1 calc PR D 2
H29E H 1.0962 0.2938 0.9230 0.119 Uiso 0.25 1 calc PR D 2
H29F H 1.0283 0.2034 0.9102 0.119 Uiso 0.25 1 calc PR D 2
C36B C 1.041(2) 0.1397(17) 1.4262(11) 0.149(13) Uani 0.50 1 d P C 2
H36D H 1.0410 0.0774 1.4094 0.224 Uiso 0.50 1 calc PR C 2
H36E H 1.0556 0.1560 1.4769 0.224 Uiso 0.50 1 calc PR C 2
H36F H 1.0947 0.1680 1.4030 0.224 Uiso 0.50 1 calc PR C 2
C55B C 0.994(3) 0.1101(14) 0.6758(18) 0.086(10) Uani 0.50 1 d P B 2
H55B H 0.9774 0.0850 0.6276 0.103 Uiso 0.50 1 calc PR B 2
C56B C 1.1708(18) 0.111(2) 0.643(2) 0.145(16) Uani 0.50 1 d P B 2
H56D H 1.2027 0.0613 0.6522 0.217 Uiso 0.50 1 calc PR B 2
H56E H 1.2249 0.1592 0.6486 0.217 Uiso 0.50 1 calc PR B 2
H56F H 1.1410 0.0968 0.5945 0.217 Uiso 0.50 1 calc PR B 2
C57B C 1.1175(18) 0.1875(15) 0.7656(14) 0.100(8) Uani 0.50 1 d P B 2
H57A H 1.0547 0.1890 0.7933 0.150 Uiso 0.50 1 calc PR B 2
H57B H 1.1432 0.2460 0.7647 0.150 Uiso 0.50 1 calc PR B 2
H57C H 1.1726 0.1607 0.7866 0.150 Uiso 0.50 1 calc PR B 2

loop_
_atom_site_aniso_label
_atom_site_aniso_U_11
_atom_site_aniso_U_22
_atom_site_aniso_U_33
_atom_site_aniso_U_23
_atom_site_aniso_U_13
_atom_site_aniso_U_12
Sm1 0.03061(15) 0.02564(14) 0.03373(15) 0.00437(11) 0.00052(11) 0.00047(10)
Cl1 0.0877(13) 0.0525(10) 0.0563(10) 0.0275(8) -0.0260(9) -0.0157(9)
O1 0.034(2) 0.054(3) 0.054(3) 0.019(2) 0.0089(19) 0.0113(19)
N1 0.052(3) 0.045(3) 0.044(3) 0.015(2) -0.002(2) -0.004(2)
C1 0.036(3) 0.034(3) 0.044(3) 0.011(2) 0.004(2) 0.003(2)
Sm2 0.03542(17) 0.03663(17) 0.03613(17) 0.01140(12) -0.00315(12) -0.00020(12)
Cl2 0.0901(14) 0.0418(9) 0.0557(10) 0.0092(7) -0.0037(9) 0.0145(9)
O2 0.041(2) 0.043(2) 0.037(2) 0.0075(18) -0.0010(17) 0.0077(18)
N2 0.043(3) 0.040(3) 0.038(3) 0.006(2) -0.009(2) -0.004(2)
C2 0.031(3) 0.029(3) 0.038(3) -0.001(2) -0.001(2) -0.001(2)
Cl3 0.0771(12) 0.0746(12) 0.0383(8) 0.0181(8) -0.0100(8) -0.0078(10)
O3 0.097(4) 0.045(3) 0.034(2) 0.001(2) 0.002(2) 0.018(2)
N3 0.034(3) 0.049(3) 0.038(3) -0.006(2) 0.003(2) -0.004(2)
C3 0.034(3) 0.040(3) 0.035(3) 0.009(2) 0.002(2) -0.001(2)
Cl4 0.0374(8) 0.0657(10) 0.0545(9) 0.0145(8) 0.0043(7) -0.0019(7)
O4 0.057(3) 0.049(3) 0.049(3) 0.024(2) -0.008(2) -0.013(2)
N4 0.050(3) 0.049(3) 0.048(3) 0.001(2) 0.010(3) 0.013(2)
C4 0.031(3) 0.038(3) 0.042(3) 0.002(2) 0.003(2) 0.005(2)
Cl5 0.0463(9) 0.0399(8) 0.0660(10) 0.0161(7) -0.0098(7) 0.0027(6)
O5 0.063(3) 0.061(3) 0.063(3) 0.017(3) 0.000(3) -0.012(2)
N5 0.036(3) 0.083(5) 0.120(6) 0.035(5) -0.004(4) -0.005(3)
C5 0.034(3) 0.038(3) 0.034(3) 0.000(2) -0.004(2) 0.002(2)
Cl6 0.0612(10) 0.0545(9) 0.0414(8) 0.0180(7) 0.0035(7) 0.0036(8)
O6 0.028(2) 0.041(2) 0.067(3) -0.004(2) -0.0034(19) -0.0002(17)
N6 0.060(4) 0.039(3) 0.054(3) -0.006(3) -0.004(3) 0.005(3)
C6 0.032(3) 0.038(3) 0.030(3) 0.002(2) 0.002(2) 0.000(2)
O7 0.034(2) 0.061(3) 0.089(4) -0.016(3) 0.000(2) 0.006(2)
N7 0.138(7) 0.054(4) 0.077(5) 0.021(4) -0.027(5) -0.048(5)
C7 0.029(3) 0.033(3) 0.031(3) -0.005(2) -0.002(2) 0.000(2)
O8 0.040(2) 0.043(2) 0.036(2) 0.0037(17) -0.0005(17) -0.0069(18)
C8 0.029(3) 0.039(3) 0.040(3) -0.001(2) 0.002(2) 0.004(2)
C9 0.025(3) 0.036(3) 0.042(3) -0.005(2) 0.006(2) 0.003(2)
O10 0.057(3) 0.053(3) 0.039(2) 0.008(2) 0.014(2) 0.014(2)
C10 0.027(3) 0.047(3) 0.038(3) -0.004(3) 0.002(2) 0.009(2)
O11 0.089(4) 0.058(3) 0.054(3) 0.014(2) 0.028(3) -0.001(3)
C11 0.037(3) 0.038(3) 0.049(4) -0.002(3) 0.006(3) 0.001(2)
O12 0.040(2) 0.065(3) 0.038(2) -0.001(2) 0.0090(18) 0.002(2)
C12 0.024(3) 0.042(3) 0.056(4) -0.009(3) -0.004(3) 0.005(2)
O13 0.064(3) 0.040(2) 0.074(3) 0.009(2) 0.022(3) 0.018(2)
C13 0.031(3) 0.043(3) 0.039(3) -0.002(3) -0.001(2) 0.010(2)
O14 0.036(2) 0.062(3) 0.078(3) 0.019(3) -0.017(2) -0.008(2)
C14 0.027(3) 0.038(3) 0.035(3) -0.002(2) 0.000(2) 0.007(2)
O15 0.065(3) 0.034(2) 0.044(2) -0.0017(19) 0.005(2) 0.003(2)
C15 0.034(3) 0.049(3) 0.039(3) 0.003(3) 0.001(2) 0.014(3)
O16 0.056(3) 0.034(2) 0.065(3) 0.008(2) -0.010(2) -0.008(2)
C16 0.038(3) 0.047(3) 0.042(3) 0.010(3) 0.004(3) 0.012(3)
O17 0.046(3) 0.083(4) 0.074(4) 0.034(3) -0.004(3) -0.012(3)
C17 0.036(3) 0.098(6) 0.047(4) 0.000(4) -0.005(3) 0.014(4)
C18 0.049(4) 0.108(7) 0.037(4) -0.012(4) -0.002(3) 0.020(4)
C19 0.045(4) 0.059(4) 0.039(3) 0.004(3) 0.006(3) 0.017(3)
C20 0.042(3) 0.038(3) 0.047(3) 0.012(3) 0.004(3) 0.009(3)
C21 0.035(3) 0.038(3) 0.038(3) 0.010(2) 0.002(2) 0.005(2)
C22 0.031(3) 0.051(4) 0.052(4) 0.008(3) 0.004(3) 0.002(3)
C23 0.047(3) 0.041(3) 0.040(3) 0.008(3) 0.009(3) 0.008(3)
C24 0.045(3) 0.043(3) 0.044(3) 0.013(3) 0.008(3) 0.007(3)
C25 0.117(7) 0.079(6) 0.044(4) 0.016(4) 0.019(4) 0.054(5)
C26 0.104(7) 0.086(6) 0.050(4) 0.027(4) 0.020(4) 0.051(5)
C27 0.054(4) 0.049(4) 0.041(3) 0.000(3) 0.002(3) 0.005(3)
C28 0.050(4) 0.044(3) 0.040(3) 0.005(3) 0.001(3) 0.005(3)
C30 0.031(3) 0.054(4) 0.052(4) -0.005(3) -0.003(3) 0.007(3)
C31 0.038(3) 0.041(3) 0.044(3) -0.001(3) -0.004(3) 0.003(3)
C32 0.037(3) 0.046(4) 0.065(4) -0.003(3) -0.004(3) 0.008(3)
C33 0.047(4) 0.041(3) 0.053(4) 0.000(3) -0.007(3) 0.010(3)
C34 0.038(3) 0.043(3) 0.040(3) -0.001(3) 0.002(3) 0.001(3)
C35 0.037(3) 0.039(3) 0.040(3) -0.002(2) -0.002(2) 0.003(2)
C37 0.046(4) 0.058(4) 0.037(3) 0.009(3) 0.006(3) 0.007(3)
C38 0.034(3) 0.047(3) 0.035(3) 0.005(3) 0.002(2) 0.000(2)
C39 0.063(4) 0.044(4) 0.044(4) 0.008(3) 0.011(3) -0.003(3)
C40 0.059(4) 0.042(4) 0.051(4) 0.006(3) 0.010(3) 0.002(3)
C41 0.037(3) 0.055(4) 0.039(3) 0.013(3) 0.002(3) 0.002(3)
C42 0.034(3) 0.052(4) 0.041(3) 0.012(3) 0.002(2) 0.006(3)
C43 0.057(4) 0.050(4) 0.051(4) 0.009(3) 0.011(3) 0.013(3)
C44 0.099(7) 0.093(7) 0.061(5) 0.027(5) 0.021(5) 0.028(5)
C45 0.081(5) 0.041(4) 0.075(5) -0.005(4) 0.022(4) 0.018(4)
C46 0.056(5) 0.078(6) 0.107(7) 0.037(5) -0.006(5) -0.005(4)
C47 0.111(9) 0.080(7) 0.186(14) 0.034(8) 0.065(9) 0.014(6)
C48 0.093(8) 0.133(11) 0.191(14) 0.058(10) -0.061(9) -0.042(8)
C49 0.058(4) 0.046(4) 0.068(5) 0.010(4) -0.009(4) -0.006(3)
C50 0.110(8) 0.075(6) 0.055(5) -0.010(4) 0.005(5) -0.002(5)
C51 0.078(6) 0.054(4) 0.077(5) 0.011(4) 0.003(4) 0.008(4)
C52 0.109(7) 0.052(4) 0.048(4) 0.007(3) -0.002(4) -0.026(4)
C53 0.167(13) 0.124(10) 0.163(13) 0.072(10) -0.009(10) -0.082(10)
C54 0.126(10) 0.043(5) 0.258(17) 0.010(8) -0.104(11) -0.001(6)
N8A 0.035(9) 0.078(11) 0.060(9) 0.012(7) 0.004(6) 0.005(7)
O9A 0.044(6) 0.073(9) 0.034(6) -0.001(6) 0.001(4) 0.005(7)
C29A 0.112(11) 0.068(7) 0.074(8) 0.037(6) -0.001(8) -0.009(7)
C36A 0.043(8) 0.115(15) 0.057(9) -0.031(10) -0.008(7) 0.014(9)
C55A 0.024(7) 0.058(13) 0.061(11) 0.017(9) 0.007(7) -0.011(8)
C56A 0.072(14) 0.15(2) 0.089(15) 0.051(14) 0.042(12) 0.027(15)
C57A 0.033(10) 0.071(12) 0.113(18) 0.054(12) -0.018(13) -0.020(10)
N8B 0.023(8) 0.086(14) 0.15(2) 0.092(15) -0.007(12) -0.011(9)
O9B 0.053(7) 0.068(9) 0.040(6) 0.008(6) -0.010(5) 0.001(7)
C29B 0.11(3) 0.051(18) 0.09(2) 0.022(16) 0.08(2) 0.011(18)
C36B 0.18(2) 0.15(2) 0.088(15) -0.050(15) -0.100(17) 0.09(2)
C55B 0.10(2) 0.040(12) 0.12(2) 0.020(13) -0.042(18) -0.009(14)
C56B 0.053(15) 0.15(3) 0.29(5) 0.16(3) 0.07(2) 0.046(16)
C57B 0.074(14) 0.105(18) 0.14(2) 0.086(17) -0.046(15) -0.038(13)

loop_
_atom_type_symbol
_atom_type_description
_atom_type_scat_dispersion_real
_atom_type_scat_dispersion_imag
_atom_type_scat_source
C C 0.0033 0.0016 'International Tables Vol C Tables 4.2.6.8 and 6.1.1.4'
H H 0.0000 0.0000 'International Tables Vol C Tables 4.2.6.8 and 6.1.1.4'
N N 0.0061 0.0033 'International Tables Vol C Tables 4.2.6.8 and 6.1.1.4'
O O 0.0106 0.0060 'International Tables Vol C Tables 4.2.6.8 and 6.1.1.4'
Cl Cl 0.1484 0.1585 'International Tables Vol C Tables 4.2.6.8 and 6.1.1.4'
Sm Sm -0.1638 3.4418 'International Tables Vol C Tables 4.2.6.8 and 6.1.1.4'

loop_
_geom_angle_atom_site_label_1
_geom_angle_atom_site_label_2
_geom_angle_atom_site_label_3
_geom_angle
_geom_angle_site_symmetry_1
_geom_angle_site_symmetry_3
O12 Sm1 O4 113.86(16) 1_554 .
O12 Sm1 O14 148.56(16) 1_554 .
O4 Sm1 O14 70.35(16) . .
O12 Sm1 O8 73.39(14) 1_554 2_767
O4 Sm1 O8 67.22(14) . 2_767
O14 Sm1 O8 131.18(16) . 2_767
O12 Sm1 O13 137.21(16) 1_554 .
O4 Sm1 O13 86.19(17) . .
O14 Sm1 O13 72.57(17) . .
O8 Sm1 O13 81.56(16) 2_767 .
O12 Sm1 O15 73.89(15) 1_554 .
O4 Sm1 O15 74.62(15) . .
O14 Sm1 O15 77.78(17) . .
O8 Sm1 O15 112.01(15) 2_767 .
O13 Sm1 O15 148.75(16) . .
O12 Sm1 O16 70.93(16) 1_554 .
O4 Sm1 O16 137.79(15) . .
O14 Sm1 O16 128.49(16) . .
O8 Sm1 O16 75.27(14) 2_767 .
O13 Sm1 O16 69.43(16) . .
O15 Sm1 O16 140.02(16) . .
O12 Sm1 Cl1 83.69(12) 1_554 .
O4 Sm1 Cl1 142.03(11) . .
O14 Sm1 Cl1 77.77(13) . .
O8 Sm1 Cl1 149.79(10) 2_767 .
O13 Sm1 Cl1 103.66(13) . .
O15 Sm1 Cl1 79.02(12) . .
O16 Sm1 Cl1 78.83(11) . .
C4 O1 C22 115.8(5) . .
C27 N1 O4 120.5(5) . .
C27 N1 C26 120.9(6) . .
O4 N1 C26 118.6(6) . .
C2 C1 C21 114.3(5) . .
O17 Sm2 Cl3 83.11(15) . .
O17 Sm2 Cl5 88.44(15) . .
Cl3 Sm2 Cl5 92.65(6) . .
O17 Sm2 Cl4 174.80(16) . .
Cl3 Sm2 Cl4 99.95(6) . .
Cl5 Sm2 Cl4 87.22(5) . .
O17 Sm2 Cl2 94.70(15) . .
Cl3 Sm2 Cl2 85.99(6) . .
Cl5 Sm2 Cl2 176.40(6) . .
Cl4 Sm2 Cl2 89.72(6) . .
O17 Sm2 Cl6 79.37(15) . .
Cl3 Sm2 Cl6 161.78(6) . .
Cl5 Sm2 Cl6 91.85(5) . .
Cl4 Sm2 Cl6 97.89(5) . .
Cl2 Sm2 Cl6 90.46(5) . .
C23 O2 C5 118.9(5) . .
O8 N2 C34 119.5(5) . .
O8 N2 C33 119.3(5) . .
C34 N2 C33 121.1(5) . .
C7 C2 C3 119.0(5) . .
C7 C2 C1 123.3(5) . .
C3 C2 C1 117.7(5) . .
C41 N3 O12 120.0(5) . .
C41 N3 C40 121.3(5) . .
O12 N3 C40 118.7(5) . .
C4 C3 C2 121.7(5) . .
N1 O4 Sm1 134.6(4) . .
C43 N4 C44 122.1(6) . .
C43 N4 C45 122.2(6) . .
C44 N4 C45 115.7(6) . .
O1 C4 C3 125.1(5) . .
O1 C4 C5 116.7(5) . .
C3 C4 C5 118.2(5) . .
C29A O5 C11 116.5(7) . .
C29A O5 C29B 44.4(17) . .
C11 O5 C29B 123.3(13) . .
C46 N5 C47 119.5(9) . .
C46 N5 C48 121.7(10) . .
C47 N5 C48 118.6(9) . .
C6 C5 C4 121.4(5) . .
C6 C5 O2 116.8(5) . .
C4 C5 O2 121.4(5) . .
C30 O6 C12 116.9(4) . .
C49 N6 C51 124.6(6) . .
C49 N6 C50 120.2(7) . .
C51 N6 C50 115.0(6) . .
C5 C6 C7 121.0(5) . .
C52 N7 C54 122.4(9) . .
C52 N7 C53 118.3(10) . .
C54 N7 C53 118.7(9) . .
C6 C7 C2 118.7(5) . .
C6 C7 C8 117.1(5) . .
C2 C7 C8 124.2(5) . .
N2 O8 Sm1 126.8(3) . 2_767
C7 C8 C9 112.7(4) . .
C58 N9 C59 119.2(11) . .
C58 N9 C60 124.9(13) . .
C59 N9 C60 113.6(13) . .
C14 C9 C10 120.7(5) . .
C14 C9 C8 122.4(5) . .
C10 C9 C8 116.9(5) . .
C37 O10 C19 115.8(5) . .
C61 N10 C63 126.0(14) . .
C61 N10 C62 108.6(14) . .
C63 N10 C62 125.0(14) . .
C11 C10 C9 121.0(6) . .
O5 C11 C12 117.6(6) . .
O5 C11 C10 125.3(6) . .
C12 C11 C10 117.1(6) . .
N3 O12 Sm1 135.8(3) . 1_556
C13 C12 C11 123.0(6) . .
C13 C12 O6 119.3(6) . .
C11 C12 O6 117.5(6) . .
C43 O13 Sm1 134.5(4) . .
C12 C13 C14 120.6(6) . .
C46 O14 Sm1 145.4(6) . .
C9 C14 C13 117.6(6) . .
C9 C14 C15 124.6(5) . .
C13 C14 C15 117.8(5) . .
C49 O15 Sm1 133.1(4) . .
C14 C15 C16 110.7(5) . .
C52 O16 Sm1 135.1(5) . .
C21 C16 C17 119.3(6) . .
C21 C16 C15 123.6(5) . .
C17 C16 C15 117.0(5) . .
C55B O17 C55A 25.7(11) . .
C55B O17 Sm2 148.6(16) . .
C55A O17 Sm2 126.7(9) . .
C18 C17 C16 121.9(6) . .
C17 C18 C19 117.5(6) . .
C17 C18 O9B 125.8(9) . .
C19 C18 O9B 113.9(8) . .
C17 C18 O9A 122.5(8) . .
C19 C18 O9A 118.0(7) . .
O9B C18 O9A 30.1(5) . .
C20 C19 C18 121.9(6) . .
C20 C19 O10 119.7(6) . .
C18 C19 O10 118.3(6) . .
C19 C20 C21 120.9(6) . .
C16 C21 C20 118.3(5) . .
C16 C21 C1 124.0(5) . .
C20 C21 C1 117.7(5) . .
O3 C23 O2 125.2(6) . .
O3 C23 C24 124.7(6) . .
O2 C23 C24 110.1(5) . .
C28 C24 C25 117.6(6) . .
C28 C24 C23 122.1(5) . .
C25 C24 C23 120.2(6) . .
C26 C25 C24 120.5(7) . .
N1 C26 C25 120.1(7) . .
N1 C27 C28 121.2(6) . .
C27 C28 C24 119.5(6) . .
O7 C30 O6 123.9(6) . .
O7 C30 C31 124.8(6) . .
O6 C30 C31 111.3(5) . .
C32 C31 C35 118.7(6) . .
C32 C31 C30 118.7(5) . .
C35 C31 C30 122.6(5) . .
C33 C32 C31 120.6(6) . .
N2 C33 C32 119.5(6) . .
N2 C34 C35 120.4(5) . .
C34 C35 C31 119.7(5) . .
O11 C37 O10 124.7(6) . .
O11 C37 C38 124.0(6) . .
O10 C37 C38 111.3(5) . .
C42 C38 C39 119.5(6) . .
C42 C38 C37 122.5(6) . .
C39 C38 C37 118.1(6) . .
C40 C39 C38 119.7(6) . .
C39 C40 N3 119.9(6) . .
N3 C41 C42 120.9(6) . .
C38 C42 C41 118.8(6) . .
O13 C43 N4 125.4(7) . .
O14 C46 N5 128.8(10) . .
O15 C49 N6 123.1(7) . .
O16 C52 N7 124.1(9) . .
O18 C58 N9 126.8(13) . .
N9 C60 C60 112.8(18) . 2_766
O19 C61 N10 113.6(18) . .
C55A N8A C56A 123.2(19) . .
C55A N8A C57A 115.7(17) . .
C56A N8A C57A 120.7(17) . .
C18 O9A C36A 118.6(11) . .
N8A C55A O17 128.1(18) . .
C55B N8B C56B 124(4) . .
C55B N8B C57B 116(3) . .
C56B N8B C57B 120(3) . .
C18 O9B C36B 117.5(13) . .
O17 C55B N8B 132(3) . .

loop_
_geom_bond_atom_site_label_1
_geom_bond_atom_site_label_2
_geom_bond_distance
_geom_bond_site_symmetry_2
Sm1 O12 2.398(4) 1_554
Sm1 O4 2.399(4) .
Sm1 O14 2.414(4) .
Sm1 O8 2.430(4) 2_767
Sm1 O13 2.433(4) .
Sm1 O15 2.453(4) .
Sm1 O16 2.508(4) .
Sm1 Cl1 2.7724(17) .
O1 C4 1.384(7) .
O1 C22 1.436(7) .
N1 C27 1.319(8) .
N1 O4 1.331(7) .
N1 C26 1.348(9) .
C1 C2 1.517(8) .
C1 C21 1.536(8) .
Sm2 O17 2.406(6) .
Sm2 Cl3 2.6707(17) .
Sm2 Cl5 2.6883(16) .
Sm2 Cl4 2.6912(16) .
Sm2 Cl2 2.6952(17) .
Sm2 Cl6 2.7286(16) .
O2 C23 1.334(7) .
O2 C5 1.413(7) .
N2 O8 1.319(6) .
N2 C34 1.356(7) .
N2 C33 1.365(8) .
C2 C7 1.412(8) .
C2 C3 1.416(8) .
O3 C23 1.207(7) .
N3 C41 1.317(8) .
N3 O12 1.330(6) .
N3 C40 1.377(8) .
C3 C4 1.388(8) .
N4 C43 1.311(8) .
N4 C44 1.445(9) .
N4 C45 1.473(9) .
C4 C5 1.392(8) .
O5 C29A 1.343(13) .
O5 C11 1.368(8) .
O5 C29B 1.47(3) .
N5 C46 1.333(10) .
N5 C47 1.413(14) .
N5 C48 1.438(13) .
C5 C6 1.386(8) .
O6 C30 1.351(7) .
O6 C12 1.432(7) .
N6 C49 1.325(9) .
N6 C51 1.422(10) .
N6 C50 1.509(9) .
C6 C7 1.399(8) .
O7 C30 1.212(7) .
N7 C52 1.328(9) .
N7 C54 1.431(15) .
N7 C53 1.533(14) .
C7 C8 1.527(7) .
O8 Sm1 2.430(4) 2_767
C8 C9 1.547(8) .
N9 C58 1.413(13) .
N9 C59 1.434(13) .
N9 C60 1.527(16) .
C9 C14 1.404(8) .
C9 C10 1.405(9) .
O10 C37 1.353(8) .
O10 C19 1.428(7) .
N10 C61 1.369(17) .
N10 C63 1.383(17) .
N10 C62 1.525(19) .
C10 C11 1.400(8) .
O11 C37 1.207(8) .
C11 C12 1.398(9) .
O12 Sm1 2.398(4) 1_556
C12 C13 1.359(9) .
O13 C43 1.237(8) .
C13 C14 1.416(8) .
O14 C46 1.159(10) .
C14 C15 1.510(8) .
O15 C49 1.271(8) .
C15 C16 1.540(8) .
O16 C52 1.240(9) .
C16 C21 1.392(8) .
C16 C17 1.402(9) .
O17 C55B 1.11(4) .
O17 C55A 1.37(2) .
C17 C18 1.383(9) .
O18 C58 1.093(12) .
C18 C19 1.385(10) .
C18 O9B 1.388(15) .
C18 O9A 1.475(15) .
O19 C61 1.177(19) .
C19 C20 1.361(9) .
C20 C21 1.405(8) .
C23 C24 1.509(9) .
C24 C28 1.383(8) .
C24 C25 1.395(9) .
C25 C26 1.365(11) .
C27 C28 1.384(9) .
C30 C31 1.481(9) .
C31 C32 1.391(8) .
C31 C35 1.394(8) .
C32 C33 1.388(9) .
C34 C35 1.390(8) .
C37 C38 1.497(8) .
C38 C42 1.381(8) .
C38 C39 1.396(9) .
C39 C40 1.365(9) .
C41 C42 1.400(8) .
C60 C60 1.96(4) 2_766
N8A C55A 1.31(3) .
N8A C56A 1.46(3) .
N8A C57A 1.46(3) .
O9A C36A 1.49(2) .
N8B C55B 1.26(4) .
N8B C56B 1.43(4) .
N8B C57B 1.55(3) .
O9B C36B 1.45(2) .
